data_4030527
loop_
_publ_author_name
'Harrison, W. T. A.'
'Gier, T. E.'
'Stucky, G. D.'

_publ_section_title
;
 Two new titanium diarsenates : alpha-TiAs2O7 and beta-TiAs2O7
;
_journal_name_full 'European Journal of Solid State and Inorganic Chemistry'
_journal_page_first 761
_journal_page_last 771
_journal_volume 30
_journal_year 1993
_chemical_formula_sum 'As2 O7 Ti'
_chemical_formula_weight 309.71
_space_group_IT_number 15
_symmetry_cell_setting monoclinic
_symmetry_Int_Tables_number 15
_symmetry_space_group_name_Hall '-C 2yc'
_symmetry_space_group_name_H-M 'C 1 2/c 1'
_cell_angle_alpha 90
_cell_angle_beta 104.072(4)
_cell_angle_gamma 90
_cell_formula_units_Z 4
_cell_length_a 6.8697(7)
_cell_length_b 7.9239(6)
_cell_length_c 9.4369(8)
_cell_volume 498.28(8)
_diffrn_ambient_temperature 298
_diffrn_radiation_probe x-ray
_diffrn_radiation_type MoK\a
_diffrn_radiation_wavelength 0.71073
_exptl_absorpt_coefficient_mu 14.873
_exptl_crystal_density_diffrn 4.128
_exptl_crystal_F_000 876
_refine_ls_number_parameters 49
_refine_ls_number_reflns 880
_refine_ls_R_factor_gt 0.0343
_refine_ls_wR_factor_gt 0.0413
_cod_data_source_file EJSSIC-1993-30-761-771-2.cif
_cod_data_source_block TiAs2O7-beta
_cod_original_sg_symbol_H-M 'C 2/c'
_cod_database_code 4030527

loop_
_symmetry_equiv_pos_site_id
_symmetry_equiv_pos_as_xyz
1 x,y,z
2 -x,y,1/2-z
3 -x,-y,-z
4 x,-y,1/2+z
5 1/2+x,1/2+y,z
6 1/2-x,1/2+y,1/2-z
7 1/2-x,1/2-y,-z
8 1/2+x,1/2-y,1/2+z

loop_
_atom_site_label
_atom_site_type_symbol
_atom_site_thermal_displace_type
_atom_site_fract_x
_atom_site_fract_y
_atom_site_fract_z
_atom_site_occupancy
_atom_site_U_iso_or_equiv
As As Uiso 0.30569(7) 0.13280(6) -0.19848(5) 1.000 0.0119
Ti Ti Uiso 0.00000 0.00000 0.00000 1.000 0.0125
O1 O Uiso 0.50000 0.0277(6) -0.25000 1.000 0.0152
O2 O Uiso 0.2412(5) 0.0075(5) -0.0763(4) 1.000 0.0157
O3 O Uiso 0.1294(5) -0.1614(5) 0.1472(4) 1.000 0.0152
O4 O Uiso 0.1064(6) 0.1811(5) 0.1300(4) 1.000 0.0178

loop_
_atom_type_symbol
_atom_type_description
_atom_type_scat_dispersion_real
_atom_type_scat_dispersion_imag
_atom_type_scat_source
As As 0.0499 2.0058 ' International Tables Vol C Tables 4.2.6.8 and 6.1.1.4'
O O 0.0106 0.0060 ' International Tables Vol C Tables 4.2.6.8 and 6.1.1.4'
Ti Ti 0.2776 0.4457 ' International Tables Vol C Tables 4.2.6.8 and 6.1.1.4'

loop_
_geom_angle_atom_site_label_1
_geom_angle_atom_site_label_2
_geom_angle_atom_site_label_3
_geom_angle
_geom_angle_site_symmetry_1
_geom_angle_site_symmetry_3
_geom_angle_publ_flag
O1 As O2 105.07(18) . . yes
O1 As O3 105.34(13) . 4_554 yes
O1 As O4 107.59(19) . 7_555 yes
O2 As O3 115.32(18) . 4_554 yes
O2 As O4 113.15(19) . 7_555 yes
O3 As O4 109.68(19) 4_554 7_555 yes
O2 Ti O3 90.11(15) . . yes
O2 Ti O4 89.29(17) . . yes
O2 Ti O2 180.00 . 3_555 yes
O2 Ti O3 89.89(15) . 3_555 yes
O2 Ti O4 90.71(17) . 3_555 yes
O3 Ti O4 89.90(16) . . yes
O2 Ti O3 89.89(15) 3_555 . yes
O3 Ti O3 180.00 . 3_555 yes
O3 Ti O4 90.10(16) . 3_555 yes
O2 Ti O4 90.71(17) 3_555 . yes
O3 Ti O4 90.10(16) 3_555 . yes
O4 Ti O4 180.00 . 3_555 yes
O2 Ti O3 90.11(15) 3_555 3_555 yes
O2 Ti O4 89.29(17) 3_555 3_555 yes
O3 Ti O4 89.90(16) 3_555 3_555 yes
As O1 As 122.8(3) . 2_654 yes
As O2 Ti 131.6(2) . . yes
As O3 Ti 130.2(2) 4_555 . yes
As O4 Ti 163.7(2) 7_555 . yes

loop_
_geom_bond_atom_site_label_1
_geom_bond_atom_site_label_2
_geom_bond_distance
_geom_bond_site_symmetry_2
_geom_bond_publ_flag
As O1 1.740(2) . yes
As O2 1.661(4) . yes
As O3 1.668(4) 4_554 yes
As O4 1.664(4) 7_555 yes
Ti O2 1.962(4) . yes
Ti O3 1.938(4) . yes
Ti O4 1.914(4) . yes
Ti O2 1.962(4) 3_555 yes
Ti O3 1.938(4) 3_555 yes
Ti O4 1.914(4) 3_555 yes

loop_
_geom_torsion_atom_site_label_1
_geom_torsion_atom_site_label_2
_geom_torsion_atom_site_label_3
_geom_torsion_atom_site_label_4
_geom_torsion
_geom_torsion_site_symmetry_1
_geom_torsion_site_symmetry_4
_geom_torsion_publ_flag
O2 As O1 As -148.40(14) . 2_654 no
O1 As O2 Ti -162.8(2) . . no
O3 As O2 Ti -47.3(3) 4_554 . no
O4 As O2 Ti 80.1(3) 7_555 . no
O3 Ti O2 As -170.7(3) . . no
O4 Ti O2 As -80.8(3) . . no
O3 Ti O2 As 9.3(3) 3_555 . no
O4 Ti O2 As 99.2(3) 3_555 . no
O2 Ti O3 As 76.1(3) . 4_555 no
O4 Ti O3 As -13.2(3) . 4_555 no
